data_4135284
loop_
_publ_author_name
'Ni, Hangcheng'
'Lu, Zhenpin'
'Xie, Zuowei'

_publ_section_title
;
 Transition-Metal-Free Cross-Coupling Reaction of Iodocarboranes with
 Terminal Alkynes Enabled by UV Light: Synthesis of
 1-Alkynyl-<i>o</i>-Carboranes and Carborane-Fused Cyclics.
;
_journal_issue 43
_journal_name_full 'Journal of the American Chemical Society'
_journal_page_first 18661
_journal_page_last 18667
_journal_paper_doi 10.1021/jacs.0c08652
_journal_volume 142
_journal_year 2020
_chemical_formula_sum 'C11 H18 B10'
_chemical_formula_weight 258.35
_space_group_crystal_system monoclinic
_space_group_IT_number 14
_space_group_name_Hall '-P 2yn'
_space_group_name_H-M_alt 'P 1 21/n 1'
_atom_sites_solution_hydrogens geom
_audit_creation_method SHELXL-2014/6
_cell_angle_alpha 90
_cell_angle_beta 107.563(8)
_cell_angle_gamma 90
_cell_formula_units_Z 4
_cell_length_a 11.0304(13)
_cell_length_b 9.9701(12)
_cell_length_c 15.2310(17)
_cell_measurement_reflns_used 148
_cell_measurement_temperature 296(2)
_cell_measurement_theta_max 15
_cell_measurement_theta_min 15
_cell_volume 1596.9(3)
_computing_cell_refinement 'BRUKER KAPPA APEXII DUO DIFFRACTOMETER'
_computing_data_collection 'BRUKER KAPPA APEXII DUO DIFFRACTOMETER'
_computing_data_reduction 'BRUKER KAPPA APEXII DUO DIFFRACTOMETER'
_computing_molecular_graphics 'BRUKER SHELXTL'
_computing_publication_material 'BRUKER SHELXTL'
_computing_structure_refinement 'SHELXL-2014/6 (Sheldrick, 2014)'
_diffrn_ambient_temperature 296(2)
_diffrn_measured_fraction_theta_full 0.998
_diffrn_measured_fraction_theta_max 0.997
_diffrn_measurement_device_type 'BRUKER KAPPA APEXII DUO DIFFRACTOMETER'
_diffrn_measurement_method 'PHI & OMEGA SCAN'
_diffrn_radiation_type MoK\a
_diffrn_radiation_wavelength 0.71073
_diffrn_reflns_av_R_equivalents 0.0741
_diffrn_reflns_av_unetI/netI 0.0610
_diffrn_reflns_Laue_measured_fraction_full 0.998
_diffrn_reflns_Laue_measured_fraction_max 0.997
_diffrn_reflns_limit_h_max 13
_diffrn_reflns_limit_h_min -13
_diffrn_reflns_limit_k_max 11
_diffrn_reflns_limit_k_min -11
_diffrn_reflns_limit_l_max 18
_diffrn_reflns_limit_l_min -18
_diffrn_reflns_number 14939
_diffrn_reflns_point_group_measured_fraction_full 0.998
_diffrn_reflns_point_group_measured_fraction_max 0.997
_diffrn_reflns_theta_full 25.242
_diffrn_reflns_theta_max 25.247
_diffrn_reflns_theta_min 2.019
_exptl_absorpt_coefficient_mu 0.051
_exptl_absorpt_correction_T_max 0.7456
_exptl_absorpt_correction_T_min 0.6865
_exptl_absorpt_correction_type multi-scan
_exptl_crystal_colour colourless
_exptl_crystal_density_diffrn 1.075
_exptl_crystal_description block
_exptl_crystal_F_000 536
_exptl_crystal_size_max 0.400
_exptl_crystal_size_mid 0.300
_exptl_crystal_size_min 0.200
_refine_diff_density_max 0.167
_refine_diff_density_min -0.185
_refine_diff_density_rms 0.034
_refine_ls_extinction_method none
_refine_ls_goodness_of_fit_ref 1.010
_refine_ls_hydrogen_treatment constr
_refine_ls_matrix_type full
_refine_ls_number_parameters 190
_refine_ls_number_reflns 2878
_refine_ls_number_restraints 0
_refine_ls_restrained_S_all 1.010
_refine_ls_R_factor_all 0.1292
_refine_ls_R_factor_gt 0.0660
_refine_ls_shift/su_max 0.001
_refine_ls_shift/su_mean 0.000
_refine_ls_structure_factor_coef Fsqd
_refine_ls_weighting_details 'w=1/[\s^2^(Fo^2^)+(0.0841P)^2^+0.5838P] where P=(Fo^2^+2Fc^2^)/3'
_refine_ls_weighting_scheme calc
_refine_ls_wR_factor_gt 0.1595
_refine_ls_wR_factor_ref 0.1980
_reflns_Friedel_coverage 0.000
_reflns_number_gt 1620
_reflns_number_total 2878
_reflns_threshold_expression 'I > 2\s(I)'
_cod_data_source_file 3Aa.cif
_cod_data_source_block 3Aa
_cod_depositor_comments 'Adding full bibliography for 4135283--4135293.cif.'
_cod_original_sg_symbol_H-M 'P 21/n'
_cod_database_code 4135284
_shelx_space_group_comment
;
The symmetry employed for this shelxl refinement is uniquely defined
by the following loop, which should always be used as a source of
symmetry information in preference to the above space-group names.
They are only intended as comments.
;
_shelx_estimated_absorpt_t_min 0.980
_shelx_estimated_absorpt_t_max 0.990
_shelxl_version_number 2014/6

loop_
_space_group_symop_operation_xyz
'x, y, z'
'-x+1/2, y+1/2, -z+1/2'
'-x, -y, -z'
'x-1/2, -y-1/2, z-1/2'

loop_
_atom_site_label
_atom_site_type_symbol
_atom_site_fract_x
_atom_site_fract_y
_atom_site_fract_z
_atom_site_U_iso_or_equiv
_atom_site_adp_type
_atom_site_occupancy
_atom_site_site_symmetry_order
_atom_site_calc_flag
_atom_site_refinement_flags_posn
_atom_site_refinement_flags_adp
_atom_site_refinement_flags_occupancy
_atom_site_disorder_assembly
_atom_site_disorder_group
C1 C 0.6345(3) 0.2378(3) 1.01523(17) 0.0517(7) Uani 1 1 d . . . . .
C2 C 0.7454(2) 0.3584(3) 1.02865(17) 0.0503(7) Uani 1 1 d . . . . .
C11 C 0.5082(3) 0.2568(3) 0.9415(2) 0.0772(10) Uani 1 1 d . . . . .
H11A H 0.4543 0.1812 0.9413 0.116 Uiso 1 1 calc R U . . .
H11B H 0.4681 0.3371 0.9539 0.116 Uiso 1 1 calc R U . . .
H11C H 0.5221 0.2643 0.8824 0.116 Uiso 1 1 calc R U . . .
C12 C 0.7150(3) 0.4715(3) 0.9673(2) 0.0595(8) Uani 1 1 d . . . . .
C13 C 0.6963(3) 0.5628(3) 0.9152(2) 0.0584(8) Uani 1 1 d . . . . .
C14 C 0.6736(3) 0.6718(3) 0.8509(2) 0.0526(7) Uani 1 1 d . . . . .
C15 C 0.5833(3) 0.6605(3) 0.7661(2) 0.0684(9) Uani 1 1 d . . . . .
H15A H 0.5373 0.5813 0.7504 0.082 Uiso 1 1 calc R U . . .
C16 C 0.5605(3) 0.7653(4) 0.7044(2) 0.0836(11) Uani 1 1 d . . . . .
H16A H 0.4990 0.7570 0.6473 0.100 Uiso 1 1 calc R U . . .
C17 C 0.6287(4) 0.8818(4) 0.7273(3) 0.0841(11) Uani 1 1 d . . . . .
H17A H 0.6135 0.9528 0.6858 0.101 Uiso 1 1 calc R U . . .
C18 C 0.7185(4) 0.8937(3) 0.8109(3) 0.0821(11) Uani 1 1 d . . . . .
H18A H 0.7647 0.9729 0.8260 0.099 Uiso 1 1 calc R U . . .
C19 C 0.7417(3) 0.7900(3) 0.8730(2) 0.0674(9) Uani 1 1 d . . . . .
H19A H 0.8032 0.7992 0.9299 0.081 Uiso 1 1 calc R U . . .
B3 B 0.6660(3) 0.3416(3) 1.1098(2) 0.0535(8) Uani 1 1 d . . . . .
H3 H 0.5980 0.4153 1.1211 0.064 Uiso 1 1 calc R U . . .
B4 B 0.6444(3) 0.1679(3) 1.1187(2) 0.0562(9) Uani 1 1 d . . . . .
H4 H 0.5625 0.1274 1.1371 0.067 Uiso 1 1 calc R U . . .
B5 B 0.7064(4) 0.0867(3) 1.0382(2) 0.0636(10) Uani 1 1 d . . . . .
H5 H 0.6644 -0.0069 1.0039 0.076 Uiso 1 1 calc R U . . .
B6 B 0.7669(3) 0.2085(3) 0.9794(2) 0.0594(9) Uani 1 1 d . . . . .
H6 H 0.7636 0.1964 0.9070 0.071 Uiso 1 1 calc R U . . .
B7 B 0.8314(3) 0.3746(4) 1.1413(2) 0.0641(10) Uani 1 1 d . . . . .
H7 H 0.8714 0.4695 1.1743 0.077 Uiso 1 1 calc R U . . .
B8 B 0.7704(3) 0.2507(4) 1.1995(2) 0.0628(10) Uani 1 1 d . . . . .
H8 H 0.7716 0.2643 1.2714 0.075 Uiso 1 1 calc R U . . .
B9 B 0.7964(3) 0.0922(4) 1.1557(2) 0.0693(11) Uani 1 1 d . . . . .
H9 H 0.8148 0.0019 1.1991 0.083 Uiso 1 1 calc R U . . .
B10 B 0.8710(4) 0.1180(4) 1.0693(3) 0.0728(11) Uani 1 1 d . . . . .
H10 H 0.9378 0.0445 1.0561 0.087 Uiso 1 1 calc R U . . .
B11 B 0.8951(3) 0.2922(4) 1.0607(2) 0.0645(10) Uani 1 1 d . . . . .
H11 H 0.9761 0.3336 1.0417 0.077 Uiso 1 1 calc R U . . .
B12 B 0.9108(4) 0.2187(4) 1.1691(3) 0.0762(12) Uani 1 1 d . . . . .
H12 H 1.0042 0.2109 1.2217 0.091 Uiso 1 1 calc R U . . .

loop_
_atom_site_aniso_label
_atom_site_aniso_U_11
_atom_site_aniso_U_22
_atom_site_aniso_U_33
_atom_site_aniso_U_23
_atom_site_aniso_U_13
_atom_site_aniso_U_12
C1 0.0553(17) 0.0496(16) 0.0483(16) 0.0002(12) 0.0129(13) -0.0061(13)
C2 0.0523(17) 0.0446(16) 0.0563(16) 0.0006(13) 0.0201(13) 0.0000(12)
C11 0.069(2) 0.088(2) 0.062(2) 0.0077(17) 0.0019(16) -0.0111(17)
C12 0.0606(19) 0.0490(17) 0.073(2) 0.0058(15) 0.0262(15) 0.0025(14)
C13 0.0590(19) 0.0496(18) 0.073(2) 0.0049(16) 0.0288(15) 0.0015(14)
C14 0.0557(17) 0.0420(16) 0.0683(19) 0.0058(14) 0.0309(15) 0.0057(13)
C15 0.077(2) 0.064(2) 0.071(2) -0.0020(17) 0.0326(18) -0.0064(17)
C16 0.081(3) 0.105(3) 0.069(2) 0.015(2) 0.0303(19) 0.011(2)
C17 0.099(3) 0.073(3) 0.103(3) 0.036(2) 0.065(2) 0.030(2)
C18 0.091(3) 0.049(2) 0.122(3) 0.013(2) 0.055(2) -0.0009(18)
C19 0.064(2) 0.0537(19) 0.088(2) 0.0019(17) 0.0280(17) -0.0002(15)
B3 0.052(2) 0.057(2) 0.0537(19) -0.0035(16) 0.0198(15) 0.0036(15)
B4 0.064(2) 0.057(2) 0.0527(19) 0.0092(16) 0.0250(16) -0.0004(17)
B5 0.086(3) 0.048(2) 0.066(2) -0.0010(16) 0.0366(19) 0.0010(18)
B6 0.081(2) 0.050(2) 0.056(2) -0.0033(16) 0.0346(18) 0.0021(17)
B7 0.051(2) 0.079(2) 0.060(2) -0.0148(18) 0.0138(16) -0.0105(18)
B8 0.058(2) 0.082(3) 0.0460(18) 0.0015(17) 0.0125(15) 0.0090(19)
B9 0.075(3) 0.069(2) 0.069(2) 0.0232(19) 0.030(2) 0.023(2)
B10 0.082(3) 0.067(2) 0.082(3) 0.018(2) 0.044(2) 0.028(2)
B11 0.051(2) 0.071(2) 0.076(2) 0.0042(19) 0.0256(18) 0.0076(18)
B12 0.052(2) 0.106(3) 0.066(2) 0.015(2) 0.0110(17) 0.016(2)

loop_
_atom_type_symbol
_atom_type_description
_atom_type_scat_dispersion_real
_atom_type_scat_dispersion_imag
_atom_type_scat_source
C C 0.0033 0.0016 'International Tables Vol C Tables 4.2.6.8 and 6.1.1.4'
H H 0.0000 0.0000 'International Tables Vol C Tables 4.2.6.8 and 6.1.1.4'
B B 0.0013 0.0007 'International Tables Vol C Tables 4.2.6.8 and 6.1.1.4'

loop_
_geom_angle_atom_site_label_1
_geom_angle_atom_site_label_2
_geom_angle_atom_site_label_3
_geom_angle
_geom_angle_site_symmetry_1
_geom_angle_site_symmetry_3
_geom_angle_publ_flag
C11 C1 C2 118.2(2) . . ?
C11 C1 B5 122.3(2) . . ?
C2 C1 B5 109.5(2) . . ?
C11 C1 B4 121.8(2) . . ?
C2 C1 B4 109.9(2) . . ?
B5 C1 B4 63.04(18) . . ?
C11 C1 B3 117.0(2) . . ?
C2 C1 B3 60.88(16) . . ?
B5 C1 B3 113.5(2) . . ?
B4 C1 B3 61.93(18) . . ?
C11 C1 B6 117.5(2) . . ?
C2 C1 B6 60.49(17) . . ?
B5 C1 B6 61.75(19) . . ?
B4 C1 B6 113.5(2) . . ?
B3 C1 B6 112.9(2) . . ?
C12 C2 C1 117.6(2) . . ?
C12 C2 B7 122.1(2) . . ?
C1 C2 B7 110.7(2) . . ?
C12 C2 B11 120.3(2) . . ?
C1 C2 B11 111.3(2) . . ?
B7 C2 B11 63.31(19) . . ?
C12 C2 B6 115.7(2) . . ?
C1 C2 B6 61.14(17) . . ?
B7 C2 B6 114.5(2) . . ?
B11 C2 B6 62.62(19) . . ?
C12 C2 B3 118.2(2) . . ?
C1 C2 B3 60.67(16) . . ?
B7 C2 B3 62.29(18) . . ?
B11 C2 B3 114.4(2) . . ?
B6 C2 B3 113.2(2) . . ?
C13 C12 C2 176.0(3) . . ?
C12 C13 C14 179.1(3) . . ?
C15 C14 C19 118.9(3) . . ?
C15 C14 C13 120.4(3) . . ?
C19 C14 C13 120.7(3) . . ?
C14 C15 C16 120.7(3) . . ?
C17 C16 C15 119.7(3) . . ?
C18 C17 C16 120.1(3) . . ?
C17 C18 C19 120.7(3) . . ?
C18 C19 C14 120.0(3) . . ?
C1 B3 C2 58.45(16) . . ?
C1 B3 B8 105.1(2) . . ?
C2 B3 B8 104.6(2) . . ?
C1 B3 B4 58.34(16) . . ?
C2 B3 B4 105.1(2) . . ?
B8 B3 B4 60.18(19) . . ?
C1 B3 B7 105.7(2) . . ?
C2 B3 B7 58.16(17) . . ?
B8 B3 B7 60.2(2) . . ?
B4 B3 B7 108.3(2) . . ?
C1 B4 B3 59.73(16) . . ?
C1 B4 B8 105.8(2) . . ?
B3 B4 B8 59.66(19) . . ?
C1 B4 B9 105.1(2) . . ?
B3 B4 B9 107.9(2) . . ?
B8 B4 B9 60.3(2) . . ?
C1 B4 B5 58.29(17) . . ?
B3 B4 B5 107.9(2) . . ?
B8 B4 B5 108.1(3) . . ?
B9 B4 B5 59.9(2) . . ?
C1 B5 B6 60.27(18) . . ?
C1 B5 B10 106.2(2) . . ?
B6 B5 B10 59.6(2) . . ?
C1 B5 B9 105.5(2) . . ?
B6 B5 B9 108.1(3) . . ?
B10 B5 B9 60.2(2) . . ?
C1 B5 B4 58.67(18) . . ?
B6 B5 B4 108.8(2) . . ?
B10 B5 B4 108.4(3) . . ?
B9 B5 B4 60.02(19) . . ?
C2 B6 C1 58.37(16) . . ?
C2 B6 B10 104.6(2) . . ?
C1 B6 B10 105.0(2) . . ?
C2 B6 B5 104.8(2) . . ?
C1 B6 B5 57.98(18) . . ?
B10 B6 B5 60.3(2) . . ?
C2 B6 B11 58.35(17) . . ?
C1 B6 B11 105.7(2) . . ?
B10 B6 B11 60.1(2) . . ?
B5 B6 B11 108.3(2) . . ?
C2 B7 B8 105.0(2) . . ?
C2 B7 B3 59.55(17) . . ?
B8 B7 B3 59.30(19) . . ?
C2 B7 B12 104.1(2) . . ?
B8 B7 B12 60.2(2) . . ?
B3 B7 B12 107.3(3) . . ?
C2 B7 B11 58.55(18) . . ?
B8 B7 B11 108.1(3) . . ?
B3 B7 B11 108.3(2) . . ?
B12 B7 B11 59.5(2) . . ?
B3 B8 B4 60.16(18) . . ?
B3 B8 B7 60.49(19) . . ?
B4 B8 B7 108.5(2) . . ?
B3 B8 B9 108.1(2) . . ?
B4 B8 B9 60.1(2) . . ?
B7 B8 B9 107.8(2) . . ?
B3 B8 B12 108.1(2) . . ?
B4 B8 B12 107.5(3) . . ?
B7 B8 B12 60.0(2) . . ?
B9 B8 B12 59.2(2) . . ?
B12 B9 B5 107.8(2) . . ?
B12 B9 B10 60.1(2) . . ?
B5 B9 B10 59.8(2) . . ?
B12 B9 B4 108.1(2) . . ?
B5 B9 B4 60.12(19) . . ?
B10 B9 B4 108.1(2) . . ?
B12 B9 B8 60.4(2) . . ?
B5 B9 B8 107.7(2) . . ?
B10 B9 B8 108.4(3) . . ?
B4 B9 B8 59.59(19) . . ?
B6 B10 B5 60.0(2) . . ?
B6 B10 B12 108.4(2) . . ?
B5 B10 B12 107.5(3) . . ?
B6 B10 B11 60.86(19) . . ?
B5 B10 B11 108.7(2) . . ?
B12 B10 B11 60.0(2) . . ?
B6 B10 B9 108.3(2) . . ?
B5 B10 B9 60.0(2) . . ?
B12 B10 B9 59.5(2) . . ?
B11 B10 B9 108.2(3) . . ?
C2 B11 B12 104.0(2) . . ?
C2 B11 B10 104.3(2) . . ?
B12 B11 B10 59.9(2) . . ?
C2 B11 B6 59.03(18) . . ?
B12 B11 B6 106.8(3) . . ?
B10 B11 B6 59.1(2) . . ?
C2 B11 B7 58.14(17) . . ?
B12 B11 B7 59.8(2) . . ?
B10 B11 B7 107.5(3) . . ?
B6 B11 B7 107.3(2) . . ?
B9 B12 B10 60.4(2) . . ?
B9 B12 B11 109.0(3) . . ?
B10 B12 B11 60.1(2) . . ?
B9 B12 B7 108.4(3) . . ?
B10 B12 B7 108.5(2) . . ?
B11 B12 B7 60.7(2) . . ?
B9 B12 B8 60.3(2) . . ?
B10 B12 B8 108.5(3) . . ?
B11 B12 B8 108.8(2) . . ?
B7 B12 B8 59.8(2) . . ?

loop_
_geom_bond_atom_site_label_1
_geom_bond_atom_site_label_2
_geom_bond_distance
_geom_bond_site_symmetry_2
_geom_bond_publ_flag
C1 C11 1.515(4) . ?
C1 C2 1.683(4) . ?
C1 B5 1.690(4) . ?
C1 B4 1.697(4) . ?
C1 B3 1.721(4) . ?
C1 B6 1.731(4) . ?
C2 C12 1.439(4) . ?
C2 B7 1.700(4) . ?
C2 B11 1.707(4) . ?
C2 B6 1.720(4) . ?
C2 B3 1.725(4) . ?
C12 C13 1.184(4) . ?
C13 C14 1.433(4) . ?
C14 C15 1.377(4) . ?
C14 C19 1.384(4) . ?
C15 C16 1.377(4) . ?
C16 C17 1.371(5) . ?
C17 C18 1.362(4) . ?
C18 C19 1.372(4) . ?
B3 B8 1.750(5) . ?
B3 B4 1.759(5) . ?
B3 B7 1.771(5) . ?
B4 B8 1.759(5) . ?
B4 B9 1.769(5) . ?
B4 B5 1.770(5) . ?
B5 B6 1.756(5) . ?
B5 B10 1.761(6) . ?
B5 B9 1.766(5) . ?
B6 B10 1.749(5) . ?
B6 B11 1.781(5) . ?
B7 B8 1.767(5) . ?
B7 B12 1.771(5) . ?
B7 B11 1.788(5) . ?
B8 B9 1.772(5) . ?
B8 B12 1.774(5) . ?
B9 B12 1.752(6) . ?
B9 B10 1.768(5) . ?
B10 B12 1.763(6) . ?
B10 B11 1.768(5) . ?
B11 B12 1.767(5) . ?
